data_8102039
loop_
_publ_author_name
'Chen, L.'

_publ_section_title
;
Crystal structure of bis(pyridin-2-yl)disulfide hydrotriiodide, 
[C~10~H~9~N~2~S~2~][I~3~]
;
_journal_issue 4
_journal_name_full 'Zeitschrift f\"ur Kristallographie - New Crystal Structures'
_journal_page_first 443
_journal_page_last 444
_journal_volume 221
_journal_year 2006
_chemical_formula_moiety 'C10 H9 N2 S2, I3'
_chemical_formula_structural '[C~10~H~9~N~2~S~2~][I~3~]'
_chemical_formula_sum 'C10 H9 I3 N2 S2'
_chemical_formula_weight 602.01
_chemical_name_systematic
;
 bis(pyridin-2-yl)disulfide triiodide
;
_space_group_IT_number 15
_symmetry_cell_setting monoclinic
_symmetry_space_group_name_Hall '-C 2yc'
_symmetry_space_group_name_H-M 'C 1 2/c 1'
_atom_sites_solution_hydrogens geom
_atom_sites_solution_primary direct
_atom_sites_solution_secondary difmap
_audit_creation_method SHELXL-97
_cell_angle_alpha 90.00
_cell_angle_beta 127.309(2)
_cell_angle_gamma 90.00
_cell_formula_units_Z 4
_cell_length_a 16.4841(9)
_cell_length_b 9.6845(7)
_cell_length_c 13.0227(9)
_cell_measurement_reflns_used 1121
_cell_measurement_temperature 153(2)
_cell_measurement_theta_max 25.05
_cell_measurement_theta_min 2.61
_cell_volume 1653.55(19)
_computing_cell_refinement 'SAINT (Bruker, 2002)'
_computing_data_collection 'SMART (Bruker, 2002)'
_computing_data_reduction SAINT
_computing_molecular_graphics 'SHELXTL (Bruker, 2002)'
_computing_publication_material SHELXTL
_computing_structure_refinement 'SHELXL97 (Sheldrick, 1997)'
_computing_structure_solution 'SHELXS97 (Sheldrick, 1997)'
_diffrn_ambient_temperature 153(2)
_diffrn_measured_fraction_theta_full 0.995
_diffrn_measured_fraction_theta_max 0.995
_diffrn_measurement_device_type 'Bruker SMART CCD'
_diffrn_measurement_method phi/omega
_diffrn_radiation_monochromator graphite
_diffrn_radiation_source 'fine-focus sealed tube'
_diffrn_radiation_type MoK\a
_diffrn_radiation_wavelength 0.71073
_diffrn_reflns_av_R_equivalents 0.0470
_diffrn_reflns_av_sigmaI/netI 0.0475
_diffrn_reflns_limit_h_max 19
_diffrn_reflns_limit_h_min -13
_diffrn_reflns_limit_k_max 11
_diffrn_reflns_limit_k_min -8
_diffrn_reflns_limit_l_max 7
_diffrn_reflns_limit_l_min -15
_diffrn_reflns_number 2510
_diffrn_reflns_theta_full 25.05
_diffrn_reflns_theta_max 25.05
_diffrn_reflns_theta_min 2.61
_diffrn_standards_decay_% none
_diffrn_standards_interval_count none
_diffrn_standards_interval_time none
_diffrn_standards_number none
_exptl_absorpt_coefficient_mu 5.906
_exptl_absorpt_correction_T_max 0.554
_exptl_absorpt_correction_T_min 0.335
_exptl_absorpt_correction_type empirical
_exptl_absorpt_process_details 'SADABS (Sheldrick, 1996)'
_exptl_crystal_colour brown
_exptl_crystal_density_diffrn 2.418
_exptl_crystal_density_method 'not measured'
_exptl_crystal_description block
_exptl_crystal_F_000 1096
_exptl_crystal_size_max 0.26
_exptl_crystal_size_mid 0.16
_exptl_crystal_size_min 0.10
_refine_diff_density_max 1.246
_refine_diff_density_min -1.085
_refine_diff_density_rms 0.243
_refine_ls_extinction_coef 0.0057(5)
_refine_ls_extinction_expression Fc^*^=kFc[1+0.001xFc^2^\l^3^/sin(2\q)]^-1/4^
_refine_ls_extinction_method SHELXL
_refine_ls_goodness_of_fit_ref 1.050
_refine_ls_hydrogen_treatment none
_refine_ls_matrix_type full
_refine_ls_number_parameters 77
_refine_ls_number_reflns 1464
_refine_ls_number_restraints 0
_refine_ls_restrained_S_all 1.050
_refine_ls_R_factor_gt 0.0683
_refine_ls_shift/su_max 0.000
_refine_ls_shift/su_mean 0.000
_refine_ls_structure_factor_coef Fsqd
_refine_ls_weighting_details 'calc w=1/[\s^2^(Fo^2^)+(0.0495P)^2^+80.7968P] where P=(Fo^2^+2Fc^2^)/3'
_refine_ls_weighting_scheme calc
_refine_ls_wR_factor_gt 0.1524
_refine_ls_wR_factor_ref 0.1791
_reflns_number_gt 1114
_reflns_number_total 1464
_reflns_threshold_expression >2sigma(I)
_cod_data_source_file 1267-1862.cff
_cod_data_source_block Chenling0806NCS
_cod_depositor_comments
;
The following automatic conversions were performed:
'_symmetry_cell_setting' value 'Monoclinic' changed to 'monoclinic'
according to '/home/saulius/struct/CIF-dictionaries/cif_core.dic'
dictionary named 'cif_core.dic' version 2.4.1 from 2010-06-29.

Automatic conversion script
Id: cif_fix_enum 1555 2011-01-17 13:19:09Z saulius 
;
_cod_original_sg_symbol_H-M C12/c1
_cod_database_code 8102039
_refine_ls_r_factor_ref 0.0959

loop_
_symmetry_equiv_pos_as_xyz
'x, y, z'
'-x, y, -z+1/2'
'x+1/2, y+1/2, z'
'-x+1/2, y+1/2, -z+1/2'
'-x, -y, -z'
'x, -y, z-1/2'
'-x+1/2, -y+1/2, -z'
'x+1/2, -y+1/2, z-1/2'

loop_
_atom_site_label
_atom_site_type_symbol
_atom_site_fract_x
_atom_site_fract_y
_atom_site_fract_z
_atom_site_U_iso_or_equiv
_atom_site_adp_type
_atom_site_occupancy
_atom_site_symmetry_multiplicity
_atom_site_Wyckoff_symbol
_atom_site_calc_flag
_atom_site_refinement_flags
_atom_site_disorder_assembly
_atom_site_disorder_group
I1 I 0.2500 0.2500 0.0000 0.0660(6) Uani 1 4 c d S . .
I2 I 0.43132(8) 0.15602(14) 0.02773(12) 0.0777(6) Uani 1 8 f d . . .
S1 S 0.5297(5) 0.5230(6) 0.2005(6) 0.138(3) Uani 1 8 f d . . .
N1 N 0.5958(9) 0.7791(13) 0.2904(12) 0.063(3) Uani 1 8 f d . . .
H1N H 0.5352 0.7925 0.2669 0.075 Uiso 0.50 8 f calc PR . .
C1 C 0.7592(11) 0.866(3) 0.3784(14) 0.104(8) Uani 1 8 f d . . .
H1 H 0.8029 0.9412 0.4090 0.125 Uiso 1 8 f calc R . .
C2 C 0.7909(11) 0.741(3) 0.3710(14) 0.127(12) Uani 1 8 f d R . .
H2 H 0.8586 0.7282 0.4040 0.152 Uiso 1 8 f calc R . .
C3 C 0.7233(17) 0.632(3) 0.3146(17) 0.118(10) Uani 1 8 f d . . .
H3 H 0.7426 0.5467 0.3024 0.141 Uiso 1 8 f calc R . .
C4 C 0.6232(14) 0.654(2) 0.2758(14) 0.082(6) Uani 1 8 f d . . .
C5 C 0.6624(13) 0.881(2) 0.3408(15) 0.073(5) Uani 1 8 f d . . .
H5 H 0.6426 0.9662 0.3512 0.087 Uiso 1 8 f calc R . .

loop_
_atom_site_aniso_label
_atom_site_aniso_U_11
_atom_site_aniso_U_22
_atom_site_aniso_U_33
_atom_site_aniso_U_23
_atom_site_aniso_U_13
_atom_site_aniso_U_12
I1 0.0606(9) 0.0606(10) 0.0749(10) -0.0041(7) 0.0401(8) 0.0032(7)
I2 0.0592(8) 0.0900(10) 0.0903(10) -0.0064(7) 0.0487(7) -0.0015(6)
S1 0.112(5) 0.075(3) 0.102(4) -0.036(3) -0.001(3) 0.028(3)
N1 0.051(7) 0.065(8) 0.060(8) -0.003(6) 0.027(6) 0.013(6)
C1 0.056(11) 0.19(3) 0.079(13) -0.010(15) 0.046(10) -0.011(14)
C2 0.053(12) 0.26(4) 0.063(13) 0.007(18) 0.031(10) 0.039(18)
C3 0.083(14) 0.19(3) 0.048(10) 0.018(13) 0.021(10) 0.095(17)
C4 0.068(11) 0.092(13) 0.039(8) -0.014(8) 0.008(8) 0.024(10)
C5 0.065(10) 0.103(14) 0.063(10) -0.018(10) 0.046(9) -0.015(10)

loop_
_atom_type_symbol
_atom_type_description
_atom_type_scat_dispersion_real
_atom_type_scat_dispersion_imag
_atom_type_scat_source
C C 0.0033 0.0016 'International Tables Vol C Tables 4.2.6.8 and 6.1.1.4'
H H 0.0000 0.0000 'International Tables Vol C Tables 4.2.6.8 and 6.1.1.4'
N N 0.0061 0.0033 'International Tables Vol C Tables 4.2.6.8 and 6.1.1.4'
S S 0.1246 0.1234 'International Tables Vol C Tables 4.2.6.8 and 6.1.1.4'
I I -0.4742 1.8119 'International Tables Vol C Tables 4.2.6.8 and 6.1.1.4'

loop_
_geom_angle_atom_site_label_1
_geom_angle_atom_site_label_2
_geom_angle_atom_site_label_3
_geom_angle
_geom_angle_site_symmetry_1
_geom_angle_site_symmetry_3
_geom_angle_publ_flag
I2 I1 I2 180.00(7) 7 . ?
C4 S1 S1 103.9(7) . 2_655 ?
C5 N1 C4 119.6(16) . . ?
C5 N1 H1N 120.2 . . ?
C4 N1 H1N 120.2 . . ?
C2 C1 C5 119.41 . . ?
C2 C1 H1 120.3 . . ?
C5 C1 H1 120.3 . . ?
C1 C2 C3 120.22 . . ?
C1 C2 H2 119.9 . . ?
C3 C2 H2 119.9 . . ?
C2 C3 C4 117.68 . . ?
C2 C3 H3 121.3 . . ?
C4 C3 H3 121.3 . . ?
N1 C4 C3 120(2) . . ?
N1 C4 S1 118.1(14) . . ?
C3 C4 S1 121.4(17) . . ?
N1 C5 C1 123(2) . . ?
N1 C5 H5 118.7 . . ?
C1 C5 H5 118.7 . . ?

loop_
_geom_bond_atom_site_label_1
_geom_bond_atom_site_label_2
_geom_bond_distance
_geom_bond_site_symmetry_2
_geom_bond_publ_flag
I1 I2 2.9298(11) 7 ?
I1 I2 2.9298(11) . ?
S1 C4 1.77(2) . ?
S1 S1 2.038(19) 2_655 ?
N1 C5 1.31(2) . ?
N1 C4 1.34(2) . ?
N1 H1N 0.8600 . ?
C1 C2 1.3416 . ?
C1 C5 1.36(2) . ?
C1 H1 0.9300 . ?
C2 C3 1.37962 . ?
C2 H2 0.9300 . ?
C3 C4 1.42(3) . ?
C3 H3 0.9300 . ?
C5 H5 0.9300 . ?
